data_2216592
loop_
_publ_author_name
'Zhi-Gao Tian'

_publ_section_title
<i>N</i>-{2-Chloro-5-[3-methyl-2,6-dioxo-4-(trifluoromethyl)-1,2,3,6-tetrahydropyrimidinyl]phenyl}-2,2-bis(3-fluorophenoxy)acetamide
_journal_coeditor_code IS2230
_journal_issue 12
_journal_name_full 'Acta Crystallographica Section E'
_journal_page_first o4596
_journal_page_last o4596
_journal_paper_doi 10.1107/S1600536807055638
_journal_volume 63
_journal_year 2007
_chemical_formula_iupac 'C26 H17 Cl F5 N3 O5'
_chemical_formula_moiety 'C26 H17 Cl F5 N3 O5'
_chemical_formula_sum 'C26 H17 Cl F5 N3 O5'
_chemical_formula_weight 581.88
_chemical_name_systematic
;
N-{2-Chloro-5-[3-methyl-2,6-dioxo-4-(trifluoromethyl)-1,2,3,6-
tetrahydropyrimidinyl]phenyl}-2,2-bis(3-fluorophenoxy)acetamide
;
_space_group_IT_number 14
_symmetry_cell_setting monoclinic
_symmetry_space_group_name_Hall '-P 2yn'
_symmetry_space_group_name_H-M 'P 1 21/n 1'
_atom_sites_solution_hydrogens geom
_atom_sites_solution_primary direct
_atom_sites_solution_secondary difmap
_audit_creation_method SHELXL-97
_cell_angle_alpha 90.00
_cell_angle_beta 100.5880(10)
_cell_angle_gamma 90.00
_cell_formula_units_Z 4
_cell_length_a 16.2280(13)
_cell_length_b 6.7102(6)
_cell_length_c 23.772(2)
_cell_measurement_reflns_used 7373
_cell_measurement_temperature 299(2)
_cell_measurement_theta_max 26.67
_cell_measurement_theta_min 2.55
_cell_volume 2544.5(4)
_computing_cell_refinement 'SAINT (Bruker, 2001)'
_computing_data_collection 'SMART (Bruker, 2001)'
_computing_data_reduction 'SAINT (Bruker, 2001)'
_computing_molecular_graphics 'SHELXTL (Bruker, 2001)'
_computing_publication_material 'SHELXTL (Bruker, 2001)'
_computing_structure_refinement 'SHELXL97 (Sheldrick, 1997)'
_computing_structure_solution 'SHELXS97 (Sheldrick, 1997)'
_diffrn_ambient_temperature 299(2)
_diffrn_measured_fraction_theta_full 0.999
_diffrn_measured_fraction_theta_max 0.999
_diffrn_measurement_device_type 'Bruker SMART APEX CCD area detector'
_diffrn_measurement_method '\f and \w scans'
_diffrn_radiation_monochromator graphite
_diffrn_radiation_source 'fine-focus sealed tube'
_diffrn_radiation_type MoK\a
_diffrn_radiation_wavelength 0.71073
_diffrn_reflns_av_R_equivalents 0.0227
_diffrn_reflns_av_sigmaI/netI 0.0218
_diffrn_reflns_limit_h_max 20
_diffrn_reflns_limit_h_min -20
_diffrn_reflns_limit_k_max 8
_diffrn_reflns_limit_k_min -8
_diffrn_reflns_limit_l_max 30
_diffrn_reflns_limit_l_min -30
_diffrn_reflns_number 22744
_diffrn_reflns_theta_full 27.00
_diffrn_reflns_theta_max 27.00
_diffrn_reflns_theta_min 1.67
_exptl_absorpt_coefficient_mu 0.231
_exptl_absorpt_correction_T_max 0.9553
_exptl_absorpt_correction_T_min 0.9341
_exptl_absorpt_correction_type multi-scan
_exptl_absorpt_process_details '(<i>SADABS</i>; Sheldrick,1997)'
_exptl_crystal_colour colorless
_exptl_crystal_density_diffrn 1.519
_exptl_crystal_density_method 'not measured'
_exptl_crystal_description block
_exptl_crystal_F_000 1184
_exptl_crystal_size_max 0.30
_exptl_crystal_size_mid 0.20
_exptl_crystal_size_min 0.20
_refine_diff_density_max 0.470
_refine_diff_density_min -0.396
_refine_ls_extinction_method none
_refine_ls_goodness_of_fit_ref 1.032
_refine_ls_hydrogen_treatment mixed
_refine_ls_matrix_type full
_refine_ls_number_parameters 375
_refine_ls_number_reflns 5563
_refine_ls_number_restraints 0
_refine_ls_restrained_S_all 1.032
_refine_ls_R_factor_all 0.0673
_refine_ls_R_factor_gt 0.0537
_refine_ls_shift/su_max 0.001
_refine_ls_shift/su_mean 0.000
_refine_ls_structure_factor_coef Fsqd
_refine_ls_weighting_details 'calc w=1/[\s^2^(Fo^2^)+(0.0929P)^2^+0.7196P] where P=(Fo^2^+2Fc^2^)/3'
_refine_ls_weighting_scheme calc
_refine_ls_wR_factor_gt 0.1498
_refine_ls_wR_factor_ref 0.1630
_reflns_number_gt 4336
_reflns_number_total 5563
_reflns_threshold_expression >2sigma(I)
_cod_data_source_file is2230.cif
_cod_data_source_block I
_cod_depositor_comments
;
The following automatic conversions were performed:
'_symmetry_cell_setting' value 'Monoclinic' changed to 'monoclinic'
according to '/home/saulius/struct/CIF-dictionaries/cif_core.dic'
dictionary named 'cif_core.dic' version 2.4.1 from 2010-06-29.

Automatic conversion script
Id: cif_fix_enum 1527 2010-12-29 10:47:43Z saulius 

The following automatic conversions were performed:

'_symmetry_cell_setting' value 'Monoclinic' changed to 'monoclinic'
according to /home/saulius/struct/CIF-dictionaries/cif_core.dic
dictionary named 'cif_core.dic' version 2.4.1 from 2010-06-29.

Automatic conversion script
Id: cif_fix_values 1715 2011-07-08 13:25:40Z adriana 
;
_cod_original_sg_symbol_H-M 'P 21/n'
_cod_database_code 2216592
_cod_database_fobs_code 2216592

loop_
_symmetry_equiv_pos_as_xyz
'x, y, z'
'-x+1/2, y+1/2, -z+1/2'
'-x, -y, -z'
'x-1/2, -y-1/2, z-1/2'

loop_
_atom_site_type_symbol
_atom_site_label
_atom_site_fract_x
_atom_site_fract_y
_atom_site_fract_z
_atom_site_U_iso_or_equiv
_atom_site_adp_type
_atom_site_calc_flag
_atom_site_refinement_flags
_atom_site_occupancy
_atom_site_disorder_assembly
_atom_site_disorder_group
C C1 0.88345(19) 0.9362(5) 0.64714(12) 0.0825(8) Uani d . 1 . .
C C2 0.88883(14) 0.8305(3) 0.70435(9) 0.0552(5) Uani d . 1 . .
C C3 0.93968(15) 0.9015(3) 0.74941(9) 0.0588(5) Uani d . 1 . .
H H3 0.9698 1.0172 0.7458 0.071 Uiso calc R 1 . .
C C4 0.94969(14) 0.8034(3) 0.80437(9) 0.0506(5) Uani d . 1 . .
C C5 0.84156(14) 0.5638(3) 0.75695(9) 0.0534(5) Uani d . 1 . .
C C6 0.7834(2) 0.5816(5) 0.65599(11) 0.0881(9) Uani d . 1 . .
H H6A 0.7297 0.6451 0.6529 0.132 Uiso calc R 1 . .
H H6B 0.7772 0.4408 0.6610 0.132 Uiso calc R 1 . .
H H6C 0.8053 0.6057 0.6218 0.132 Uiso calc R 1 . .
C C7 0.90085(12) 0.5314(3) 0.85767(8) 0.0455(4) Uani d . 1 . .
C C8 0.87154(12) 0.6237(3) 0.90172(8) 0.0454(4) Uani d . 1 . .
H H8 0.8468 0.7489 0.8964 0.055 Uiso calc R 1 . .
C C9 0.87921(12) 0.5283(3) 0.95440(8) 0.0440(4) Uani d . 1 . .
C C10 0.91616(12) 0.3399(3) 0.96041(8) 0.0454(4) Uani d . 1 . .
C C11 0.94398(14) 0.2474(3) 0.91578(9) 0.0524(5) Uani d . 1 . .
H H11 0.9674 0.1207 0.9205 0.063 Uiso calc R 1 . .
C C12 0.93680(14) 0.3443(3) 0.86379(9) 0.0519(5) Uani d . 1 . .
H H12 0.9559 0.2843 0.8333 0.062 Uiso calc R 1 . .
C C14 0.80870(14) 0.7796(3) 1.00481(9) 0.0538(5) Uani d . 1 . .
C C15 0.79113(15) 0.8288(4) 1.06480(9) 0.0568(5) Uani d . 1 . .
H H15 0.8123 0.9617 1.0770 0.068 Uiso calc R 1 . .
C C16 0.65624(14) 0.9874(3) 1.05906(8) 0.0529(5) Uani d . 1 . .
C C17 0.57840(15) 0.9618(4) 1.07377(10) 0.0651(6) Uani d . 1 A .
H H17 0.5623 0.8388 1.0862 0.078 Uiso calc R 1 . .
C C18 0.52584(16) 1.1224(5) 1.06957(12) 0.0747(7) Uani d . 1 . .
H H18 0.4729 1.1055 1.0786 0.090 Uiso calc PR 0.249(5) A 2
C C19 0.5473(2) 1.3048(5) 1.05286(12) 0.0805(8) Uani d . 1 A .
H H19 0.5111 1.4128 1.0518 0.097 Uiso calc R 1 . .
C C20 0.6237(2) 1.3247(4) 1.03773(13) 0.0836(8) Uani d . 1 . .
H H20 0.6391 1.4482 1.0252 0.100 Uiso calc PR 0.751(5) A 1
C C21 0.67913(18) 1.1675(4) 1.04039(12) 0.0715(7) Uani d . 1 A .
H H21 0.7310 1.1842 1.0297 0.086 Uiso calc R 1 . .
C C22 0.83759(15) 0.7165(4) 1.16139(9) 0.0615(6) Uani d . 1 . .
C C23 0.87687(17) 0.5641(5) 1.19444(10) 0.0733(7) Uani d . 1 . .
H H23 0.8940 0.4497 1.1777 0.088 Uiso calc R 1 . .
C C24 0.8901(2) 0.5852(5) 1.25253(11) 0.0857(9) Uani d . 1 . .
C C25 0.8651(2) 0.7482(5) 1.27896(12) 0.0861(9) Uani d . 1 . .
H H25 0.8746 0.7573 1.3187 0.103 Uiso calc R 1 . .
C C26 0.82576(19) 0.8982(5) 1.24552(12) 0.0824(8) Uani d . 1 . .
H H26 0.8086 1.0118 1.2626 0.099 Uiso calc R 1 . .
C C27 0.81105(19) 0.8823(5) 1.18607(11) 0.0767(8) Uani d . 1 . .
H H27 0.7834 0.9838 1.1634 0.092 Uiso calc R 1 . .
Cl Cl1 0.93109(4) 0.22525(8) 1.02710(2) 0.05918(19) Uani d . 1 . .
F F1 0.93072(17) 1.1027(4) 0.65464(9) 0.1384(9) Uani d . 1 . .
F F2 0.91365(15) 0.8294(4) 0.60997(7) 0.1204(8) Uani d . 1 . .
F F3 0.80970(13) 0.9976(4) 0.62507(9) 0.1256(8) Uani d . 1 . .
F F4 0.92954(19) 0.4374(4) 1.28489(8) 0.1533(11) Uani d . 1 . .
F F5 0.44825(14) 1.0954(5) 1.08063(13) 0.1160(12) Uani d P 0.751(5) A 1
F F5' 0.6391(6) 1.4752(10) 1.0068(3) 0.107(3) Uani d P 0.249(5) A 2
H H3A 0.871(2) 0.556(6) 1.0340(17) 0.129 Uiso d . 1 . .
N N1 0.89657(11) 0.6373(2) 0.80425(6) 0.0469(4) Uani d . 1 . .
N N2 0.84131(12) 0.6632(3) 0.70551(7) 0.0563(5) Uani d . 1 . .
N N3 0.85381(12) 0.6140(3) 1.00225(7) 0.0545(5) Uani d . 1 . .
O O1 0.99850(12) 0.8528(3) 0.84664(7) 0.0683(5) Uani d . 1 . .
O O2 0.79781(12) 0.4212(3) 0.76047(7) 0.0780(5) Uani d . 1 . .
O O3 0.78186(14) 0.8891(3) 0.96539(7) 0.0821(6) Uani d . 1 . .
O O4 0.70443(11) 0.8169(2) 1.06338(8) 0.0644(4) Uani d . 1 . .
O O5 0.82930(12) 0.6831(3) 1.10315(6) 0.0727(5) Uani d . 1 . .

loop_
_atom_site_aniso_label
_atom_site_aniso_U_11
_atom_site_aniso_U_22
_atom_site_aniso_U_33
_atom_site_aniso_U_12
_atom_site_aniso_U_13
_atom_site_aniso_U_23
C1 0.0791(18) 0.114(2) 0.0576(15) 0.0048(17) 0.0198(14) 0.0289(15)
C2 0.0572(13) 0.0653(13) 0.0473(11) 0.0154(10) 0.0206(10) 0.0139(9)
C3 0.0713(14) 0.0582(12) 0.0500(12) 0.0016(11) 0.0192(11) 0.0115(9)
C4 0.0623(13) 0.0472(10) 0.0445(10) 0.0022(9) 0.0158(9) 0.0032(8)
C5 0.0579(12) 0.0604(12) 0.0425(10) 0.0002(10) 0.0109(9) 0.0020(9)
C6 0.095(2) 0.111(2) 0.0495(13) -0.0142(18) -0.0110(13) -0.0026(14)
C7 0.0502(11) 0.0483(10) 0.0380(9) -0.0019(8) 0.0083(8) 0.0051(8)
C8 0.0486(11) 0.0462(10) 0.0416(10) 0.0048(8) 0.0087(8) 0.0058(8)
C9 0.0434(10) 0.0499(10) 0.0388(9) 0.0009(8) 0.0082(8) 0.0047(8)
C10 0.0461(10) 0.0482(10) 0.0404(9) -0.0019(8) 0.0037(8) 0.0115(8)
C11 0.0602(13) 0.0432(10) 0.0532(11) 0.0066(9) 0.0088(10) 0.0064(8)
C12 0.0624(13) 0.0499(11) 0.0448(10) 0.0037(9) 0.0135(9) 0.0000(8)
C14 0.0592(13) 0.0590(12) 0.0436(10) 0.0067(10) 0.0104(9) 0.0033(9)
C15 0.0629(13) 0.0612(12) 0.0482(11) 0.0120(10) 0.0156(10) 0.0051(9)
C16 0.0584(12) 0.0557(12) 0.0454(10) 0.0053(10) 0.0119(9) -0.0046(9)
C17 0.0677(15) 0.0713(15) 0.0595(13) -0.0063(12) 0.0201(11) -0.0160(11)
C18 0.0584(15) 0.101(2) 0.0655(15) 0.0096(14) 0.0146(12) -0.0249(14)
C19 0.086(2) 0.088(2) 0.0665(16) 0.0330(16) 0.0116(14) -0.0071(14)
C20 0.104(2) 0.0643(16) 0.0851(19) 0.0186(15) 0.0228(17) 0.0117(14)
C21 0.0702(16) 0.0648(14) 0.0845(17) 0.0095(12) 0.0273(14) 0.0109(13)
C22 0.0621(14) 0.0810(15) 0.0451(11) 0.0121(12) 0.0194(10) 0.0060(10)
C23 0.0777(17) 0.0929(18) 0.0534(13) 0.0225(15) 0.0226(12) 0.0106(12)
C24 0.0880(19) 0.117(2) 0.0524(14) 0.0277(18) 0.0141(13) 0.0201(15)
C25 0.086(2) 0.125(3) 0.0460(13) 0.0088(18) 0.0090(13) 0.0008(15)
C26 0.090(2) 0.102(2) 0.0570(14) 0.0049(17) 0.0183(14) -0.0113(14)
C27 0.093(2) 0.0870(18) 0.0519(13) 0.0207(15) 0.0182(13) 0.0032(12)
Cl1 0.0670(4) 0.0602(3) 0.0492(3) 0.0042(2) 0.0075(2) 0.0205(2)
F1 0.168(2) 0.155(2) 0.0876(13) -0.0499(18) 0.0122(13) 0.0612(14)
F2 0.1407(18) 0.177(2) 0.0551(9) 0.0265(15) 0.0492(11) 0.0164(11)
F3 0.0993(13) 0.177(2) 0.0969(13) 0.0403(14) 0.0087(11) 0.0773(14)
F4 0.210(3) 0.177(2) 0.0691(11) 0.096(2) 0.0160(14) 0.0350(13)
F5 0.0706(16) 0.134(2) 0.152(3) 0.0061(14) 0.0437(16) -0.0359(19)
F5' 0.156(8) 0.066(4) 0.093(5) 0.022(4) 0.007(5) 0.001(4)
N1 0.0576(10) 0.0485(9) 0.0354(8) 0.0017(7) 0.0106(7) 0.0029(6)
N2 0.0582(11) 0.0739(12) 0.0360(8) 0.0076(9) 0.0061(7) 0.0006(8)
N3 0.0632(11) 0.0629(11) 0.0395(9) 0.0129(9) 0.0152(8) 0.0097(7)
O1 0.0873(12) 0.0661(10) 0.0489(9) -0.0207(9) 0.0056(8) -0.0010(7)
O2 0.0875(12) 0.0848(12) 0.0570(10) -0.0268(11) 0.0004(9) 0.0027(8)
O3 0.1186(15) 0.0829(12) 0.0449(8) 0.0448(11) 0.0155(9) 0.0115(8)
O4 0.0674(10) 0.0515(8) 0.0794(11) 0.0045(7) 0.0274(8) 0.0028(8)
O5 0.0974(13) 0.0815(11) 0.0427(8) 0.0353(10) 0.0218(8) 0.0094(8)

loop_
_atom_type_symbol
_atom_type_description
_atom_type_scat_dispersion_real
_atom_type_scat_dispersion_imag
_atom_type_scat_source
C C 0.0033 0.0016 'International Tables Vol C Tables 4.2.6.8 and 6.1.1.4'
H H 0.0000 0.0000 'International Tables Vol C Tables 4.2.6.8 and 6.1.1.4'
N N 0.0061 0.0033 'International Tables Vol C Tables 4.2.6.8 and 6.1.1.4'
O O 0.0106 0.0060 'International Tables Vol C Tables 4.2.6.8 and 6.1.1.4'
F F 0.0171 0.0103 'International Tables Vol C Tables 4.2.6.8 and 6.1.1.4'
Cl Cl 0.1484 0.1585 'International Tables Vol C Tables 4.2.6.8 and 6.1.1.4'

loop_
_geom_angle_atom_site_label_1
_geom_angle_atom_site_label_2
_geom_angle_atom_site_label_3
_geom_angle
F3 C1 F2 109.8(3)
F3 C1 F1 104.7(3)
F2 C1 F1 105.7(3)
F3 C1 C2 114.3(2)
F2 C1 C2 112.5(3)
F1 C1 C2 109.3(2)
C3 C2 N2 123.61(19)
C3 C2 C1 118.9(2)
N2 C2 C1 117.5(2)
C2 C3 C4 121.4(2)
C2 C3 H3 119.3
C4 C3 H3 119.3
O1 C4 N1 121.80(18)
O1 C4 C3 125.2(2)
N1 C4 C3 113.04(19)
O2 C5 N1 121.66(19)
O2 C5 N2 122.4(2)
N1 C5 N2 115.97(19)
N2 C6 H6A 109.5
N2 C6 H6B 109.5
H6A C6 H6B 109.5
N2 C6 H6C 109.5
H6A C6 H6C 109.5
H6B C6 H6C 109.5
C8 C7 C12 121.87(17)
C8 C7 N1 118.68(17)
C12 C7 N1 119.40(17)
C7 C8 C9 119.47(18)
C7 C8 H8 120.3
C9 C8 H8 120.3
C8 C9 C10 118.33(17)
C8 C9 N3 123.38(18)
C10 C9 N3 118.27(16)
C11 C10 C9 121.73(17)
C11 C10 Cl1 119.57(15)
C9 C10 Cl1 118.64(15)
C10 C11 C12 119.46(18)
C10 C11 H11 120.3
C12 C11 H11 120.3
C7 C12 C11 119.11(19)
C7 C12 H12 120.4
C11 C12 H12 120.4
O3 C14 N3 126.3(2)
O3 C14 C15 119.10(19)
N3 C14 C15 114.58(18)
O5 C15 O4 107.31(18)
O5 C15 C14 108.54(17)
O4 C15 C14 108.71(19)
O5 C15 H15 110.7
O4 C15 H15 110.7
C14 C15 H15 110.7
C21 C16 O4 125.1(2)
C21 C16 C17 120.6(2)
O4 C16 C17 114.2(2)
C18 C17 C16 118.1(3)
C18 C17 H17 121.0
C16 C17 H17 121.0
F5 C18 C19 118.7(3)
F5 C18 C17 118.3(3)
C19 C18 C17 123.0(3)
C19 C18 H18 118.5
C17 C18 H18 118.5
C18 C19 C20 117.6(3)
C18 C19 H19 121.2
C20 C19 H19 121.2
F5' C20 C19 120.4(5)
F5' C20 C21 115.4(5)
C19 C20 C21 122.1(3)
C19 C20 H20 119.0
C21 C20 H20 119.0
C16 C21 C20 118.6(3)
C16 C21 H21 120.7
C20 C21 H21 120.7
C27 C22 C23 120.8(2)
C27 C22 O5 125.6(2)
C23 C22 O5 113.7(2)
C24 C23 C22 118.1(3)
C24 C23 H23 120.9
C22 C23 H23 120.9
F4 C24 C25 118.7(3)
F4 C24 C23 118.2(3)
C25 C24 C23 123.1(3)
C24 C25 C26 118.1(3)
C24 C25 H25 120.9
C26 C25 H25 120.9
C25 C26 C27 120.6(3)
C25 C26 H26 119.7
C27 C26 H26 119.7
C22 C27 C26 119.3(3)
C22 C27 H27 120.3
C26 C27 H27 120.3
C5 N1 C4 125.71(17)
C5 N1 C7 117.09(17)
C4 N1 C7 117.18(16)
C2 N2 C5 120.07(18)
C2 N2 C6 124.8(2)
C5 N2 C6 115.0(2)
C14 N3 C9 128.49(17)
C14 N3 H3A 115(3)
C9 N3 H3A 116(3)
C16 O4 C15 120.45(18)
C22 O5 C15 119.20(18)

loop_
_geom_bond_atom_site_label_1
_geom_bond_atom_site_label_2
_geom_bond_distance
C1 F3 1.283(3)
C1 F2 1.302(4)
C1 F1 1.348(4)
C1 C2 1.522(3)
C2 C3 1.315(3)
C2 N2 1.365(3)
C3 C4 1.445(3)
C3 H3 0.9300
C4 O1 1.206(3)
C4 N1 1.408(3)
C5 O2 1.204(3)
C5 N1 1.391(3)
C5 N2 1.392(3)
C6 N2 1.471(3)
C6 H6A 0.9600
C6 H6B 0.9600
C6 H6C 0.9600
C7 C8 1.375(3)
C7 C12 1.380(3)
C7 N1 1.446(2)
C8 C9 1.392(2)
C8 H8 0.9300
C9 C10 1.395(3)
C9 N3 1.402(2)
C10 C11 1.375(3)
C10 Cl1 1.7387(18)
C11 C12 1.382(3)
C11 H11 0.9300
C12 H12 0.9300
C14 O3 1.208(3)
C14 N3 1.338(3)
C14 C15 1.541(3)
C15 O5 1.401(3)
C15 O4 1.403(3)
C15 H15 0.9800
C16 C21 1.362(3)
C16 O4 1.379(3)
C16 C17 1.382(3)
C17 C18 1.366(4)
C17 H17 0.9300
C18 F5 1.345(4)
C18 C19 1.352(4)
C18 H18 0.9300
C19 C20 1.360(4)
C19 H19 0.9300
C20 F5' 1.299(8)
C20 C21 1.380(4)
C20 H20 0.9300
C21 H21 0.9300
C22 C27 1.364(4)
C22 C23 1.373(3)
C22 O5 1.384(3)
C23 C24 1.366(4)
C23 H23 0.9300
C24 F4 1.343(3)
C24 C25 1.360(4)
C25 C26 1.366(4)
C25 H25 0.9300
C26 C27 1.394(4)
C26 H26 0.9300
C27 H27 0.9300
N3 H3A 0.85(4)

loop_
_geom_hbond_atom_site_label_D
_geom_hbond_atom_site_label_H
_geom_hbond_atom_site_label_A
_geom_hbond_distance_DH
_geom_hbond_distance_HA
_geom_hbond_distance_DA
_geom_hbond_angle_DHA
C8 H8 O3 0.93 2.31 2.896(3) 121
C6 H6C F2 0.96 2.37 3.046(4) 127
N3 H3A O5 0.85(4) 2.07(4) 2.545(2) 115(3)
N3 H3A Cl1 0.85(4) 2.44(4) 2.9074(19) 115(3)

loop_
_geom_torsion_atom_site_label_1
_geom_torsion_atom_site_label_2
_geom_torsion_atom_site_label_3
_geom_torsion_atom_site_label_4
_geom_torsion
F3 C1 C2 C3 -121.5(3)
F2 C1 C2 C3 112.5(3)
F1 C1 C2 C3 -4.6(4)
F3 C1 C2 N2 59.9(4)
F2 C1 C2 N2 -66.1(3)
F1 C1 C2 N2 176.8(2)
N2 C2 C3 C4 0.8(4)
C1 C2 C3 C4 -177.7(2)
C2 C3 C4 O1 175.5(2)
C2 C3 C4 N1 -3.6(3)
C12 C7 C8 C9 1.0(3)
N1 C7 C8 C9 -176.61(18)
C7 C8 C9 C10 -0.5(3)
C7 C8 C9 N3 177.68(19)
C8 C9 C10 C11 -0.6(3)
N3 C9 C10 C11 -178.9(2)
C8 C9 C10 Cl1 176.62(15)
N3 C9 C10 Cl1 -1.7(3)
C9 C10 C11 C12 1.3(3)
Cl1 C10 C11 C12 -175.96(17)
C8 C7 C12 C11 -0.4(3)
N1 C7 C12 C11 177.22(19)
C10 C11 C12 C7 -0.7(3)
O3 C14 C15 O5 -179.1(2)
N3 C14 C15 O5 0.8(3)
O3 C14 C15 O4 64.4(3)
N3 C14 C15 O4 -115.6(2)
C21 C16 C17 C18 -0.6(4)
O4 C16 C17 C18 -178.7(2)
C16 C17 C18 F5 176.2(3)
C16 C17 C18 C19 -1.4(4)
F5 C18 C19 C20 -175.1(3)
C17 C18 C19 C20 2.5(4)
C18 C19 C20 F5' 160.7(5)
C18 C19 C20 C21 -1.6(5)
O4 C16 C21 C20 179.2(2)
C17 C16 C21 C20 1.4(4)
F5' C20 C21 C16 -163.5(5)
C19 C20 C21 C16 -0.3(5)
C27 C22 C23 C24 -1.4(4)
O5 C22 C23 C24 178.2(3)
C22 C23 C24 F4 -179.1(3)
C22 C23 C24 C25 1.1(5)
F4 C24 C25 C26 179.4(3)
C23 C24 C25 C26 -0.7(5)
C24 C25 C26 C27 0.7(5)
C23 C22 C27 C26 1.4(4)
O5 C22 C27 C26 -178.2(3)
C25 C26 C27 C22 -1.0(5)
O2 C5 N1 C4 -179.6(2)
N2 C5 N1 C4 1.3(3)
O2 C5 N1 C7 1.8(3)
N2 C5 N1 C7 -177.28(17)
O1 C4 N1 C5 -176.6(2)
C3 C4 N1 C5 2.6(3)
O1 C4 N1 C7 2.0(3)
C3 C4 N1 C7 -178.86(17)
C8 C7 N1 C5 -112.3(2)
C12 C7 N1 C5 70.0(3)
C8 C7 N1 C4 69.0(2)
C12 C7 N1 C4 -108.7(2)
C3 C2 N2 C5 3.5(3)
C1 C2 N2 C5 -177.9(2)
C3 C2 N2 C6 179.4(3)
C1 C2 N2 C6 -2.1(3)
O2 C5 N2 C2 176.6(2)
N1 C5 N2 C2 -4.4(3)
O2 C5 N2 C6 0.3(3)
N1 C5 N2 C6 179.4(2)
O3 C14 N3 C9 -0.9(4)
C15 C14 N3 C9 179.1(2)
C8 C9 N3 C14 10.5(4)
C10 C9 N3 C14 -171.3(2)
C21 C16 O4 C15 19.0(3)
C17 C16 O4 C15 -163.0(2)
O5 C15 O4 C16 142.56(19)
C14 C15 O4 C16 -100.2(2)
C27 C22 O5 C15 0.3(4)
C23 C22 O5 C15 -179.3(2)
O4 C15 O5 C22 -76.2(3)
C14 C15 O5 C22 166.5(2)
